data_7201996
loop_
_publ_author_name
'Kelly, Niamh R.'
'Goetz, Sandrine'
'Batten, Stuart R.'
'Kruger, Paul E.'

_publ_section_title
;
 Synthesis and structural characterisation of lanthanide coordination
 polymers featuring
 4,4&#x2032;,6,6&#x2032;-tetra-carboxy-2,2&#x2032;-bipyridine and rare
 network topology
;
_journal_issue 8
_journal_name_full CrystEngComm
_journal_page_first 1018
_journal_paper_doi 10.1039/b801985a
_journal_volume 10
_journal_year 2008
_chemical_formula_sum 'C14 H11 Gd N2 O13'
_chemical_formula_weight 572.50
_chemical_name_common 10
_chemical_name_systematic
;
?
;
_space_group_IT_number 62
_symmetry_cell_setting orthorhombic
_symmetry_space_group_name_Hall '-P 2ac 2n'
_symmetry_space_group_name_H-M 'P n m a'
_atom_sites_solution_hydrogens geom
_atom_sites_solution_primary direct
_atom_sites_solution_secondary difmap
_audit_creation_method SHELXL-97
_cell_angle_alpha 90.00
_cell_angle_beta 90.00
_cell_angle_gamma 90.00
_cell_formula_units_Z 4
_cell_length_a 21.9198(10)
_cell_length_b 6.6040(3)
_cell_length_c 11.3592(5)
_cell_measurement_temperature 293(2)
_cell_volume 1644.34(13)
_computing_cell_refinement 'Bruker SMART'
_computing_data_collection 'Bruker SMART'
_computing_data_reduction 'Bruker SAINT'
_computing_molecular_graphics 'Bruker SHELXTL'
_computing_publication_material 'Bruker SHELXTL'
_computing_structure_refinement 'SHELXL-97 (Sheldrick, 1997)'
_computing_structure_solution 'SHELXS-97 (Sheldrick, 1990)'
_diffrn_ambient_temperature 293(2)
_diffrn_measured_fraction_theta_full 1.000
_diffrn_measured_fraction_theta_max 1.000
_diffrn_measurement_device_type 'Bruker SMART APEX CCD'
_diffrn_measurement_method 'omega scans'
_diffrn_radiation_monochromator graphite
_diffrn_radiation_source 'fine-focus sealed tube'
_diffrn_radiation_type MoK\a
_diffrn_radiation_wavelength 0.71073
_diffrn_reflns_av_R_equivalents 0.0225
_diffrn_reflns_av_sigmaI/netI 0.0134
_diffrn_reflns_limit_h_max 26
_diffrn_reflns_limit_h_min -26
_diffrn_reflns_limit_k_max 7
_diffrn_reflns_limit_k_min -7
_diffrn_reflns_limit_l_max 13
_diffrn_reflns_limit_l_min -13
_diffrn_reflns_number 12536
_diffrn_reflns_theta_full 25.00
_diffrn_reflns_theta_max 25.00
_diffrn_reflns_theta_min 1.86
_exptl_absorpt_coefficient_mu 4.118
_exptl_absorpt_correction_T_max 1.0000
_exptl_absorpt_correction_T_min 0.8325
_exptl_absorpt_correction_type empirical
_exptl_absorpt_process_details SADABS
_exptl_crystal_colour colourless
_exptl_crystal_density_diffrn 2.313
_exptl_crystal_density_method 'not measured'
_exptl_crystal_description block
_exptl_crystal_F_000 1108
_exptl_crystal_size_max 0.14
_exptl_crystal_size_mid 0.09
_exptl_crystal_size_min 0.05
_refine_diff_density_max 2.140
_refine_diff_density_min -2.567
_refine_diff_density_rms 0.334
_refine_ls_extinction_method none
_refine_ls_goodness_of_fit_ref 1.367
_refine_ls_hydrogen_treatment mixed
_refine_ls_matrix_type full
_refine_ls_number_parameters 125
_refine_ls_number_reflns 1588
_refine_ls_number_restraints 0
_refine_ls_restrained_S_all 1.367
_refine_ls_R_factor_all 0.0651
_refine_ls_R_factor_gt 0.0650
_refine_ls_shift/su_max 0.117
_refine_ls_shift/su_mean 0.001
_refine_ls_structure_factor_coef Fsqd
_refine_ls_weighting_details 'calc w=1/[\s^2^(Fo^2^)+(0.0223P)^2^+73.6823P] where P=(Fo^2^+2Fc^2^)/3'
_refine_ls_weighting_scheme calc
_refine_ls_wR_factor_gt 0.1657
_refine_ls_wR_factor_ref 0.1657
_reflns_number_gt 1581
_reflns_number_total 1588
_reflns_threshold_expression >2sigma(I)
_cod_data_source_file b801985a.txt
_cod_data_source_block 4
_cod_depositor_comments
;
The following automatic conversions were performed:
'_symmetry_cell_setting' value 'Orthorhombic' changed to 'orthorhombic'
according to '/home/saulius/struct/CIF-dictionaries/cif_core.dic'
dictionary named 'cif_core.dic' version 2.4.1 from 2010-06-29.

Automatic conversion script
Id: cif_fix_enum 1527 2010-12-29 10:47:43Z saulius 
;
_cod_original_sg_symbol_H-M Pnma
_cod_database_code 7201996

loop_
_symmetry_equiv_pos_as_xyz
'x, y, z'
'-x+1/2, -y, z+1/2'
'x+1/2, -y+1/2, -z+1/2'
'-x, y+1/2, -z'
'-x, -y, -z'
'x-1/2, y, -z-1/2'
'-x-1/2, y-1/2, z-1/2'
'x, -y-1/2, z'

loop_
_atom_site_label
_atom_site_type_symbol
_atom_site_fract_x
_atom_site_fract_y
_atom_site_fract_z
_atom_site_U_iso_or_equiv
_atom_site_adp_type
_atom_site_occupancy
_atom_site_symmetry_multiplicity
_atom_site_calc_flag
_atom_site_refinement_flags
_atom_site_disorder_assembly
_atom_site_disorder_group
Gd1 Gd 0.13186(3) 0.2500 0.03345(7) 0.0151(3) Uani 1 2 d S . .
N1 N 0.2447(6) 0.2500 0.0785(12) 0.025(4) Uani 1 2 d S . .
C1 C 0.2622(8) 0.2500 0.1913(16) 0.020(4) Uiso 1 2 d S . .
C2 C 0.3227(8) 0.2500 0.2248(16) 0.030(5) Uani 1 2 d S . .
H2A H 0.3334 0.2500 0.3040 0.036 Uiso 1 2 calc SR . .
C3 C 0.3669(10) 0.2500 0.1382(19) 0.033(5) Uiso 1 2 d S . .
C4 C 0.3486(8) 0.2500 0.0198(16) 0.043(7) Uani 1 2 d S . .
H4A H 0.3776 0.2500 -0.0400 0.052 Uiso 1 2 calc SR . .
C5 C 0.2873(8) 0.2500 -0.0070(15) 0.027(5) Uani 1 2 d S . .
C6 C 0.2639(8) 0.2500 -0.1295(16) 0.019(4) Uiso 1 2 d S . .
C7 C 0.3018(8) 0.2500 -0.2266(15) 0.016(4) Uiso 1 2 d S . .
H7A H 0.3439 0.2500 -0.2168 0.019 Uiso 1 2 calc SR . .
C8 C 0.2768(8) 0.2500 -0.3386(15) 0.017(4) Uiso 1 2 d S . .
C9 C 0.2143(8) 0.2500 -0.3491(17) 0.022(4) Uiso 1 2 d S . .
H9A H 0.1962 0.2500 -0.4231 0.027 Uiso 1 2 calc SR . .
C10 C 0.1784(8) 0.2500 -0.2483(14) 0.020(4) Uani 1 2 d S . .
N2 N 0.2036(6) 0.2500 -0.1403(13) 0.018(3) Uiso 1 2 d S . .
C11 C 0.1093(9) 0.2500 -0.2492(17) 0.026(4) Uiso 1 2 d S . .
O1 O 0.0837(6) 0.2500 -0.1495(11) 0.025(3) Uiso 1 2 d S . .
O2 O 0.0825(7) 0.2500 -0.3453(13) 0.038(4) Uiso 1 2 d S . .
C12 C 0.3202(8) 0.2500 -0.4432(15) 0.018(4) Uiso 1 2 d S . .
O3 O 0.3376(4) 0.0839(16) -0.4802(7) 0.029(2) Uani 1 1 d . . .
C13 C 0.4329(9) 0.2500 0.1666(15) 0.060(10) Uani 1 2 d S . .
O4 O 0.4681(7) 0.2500 0.0739(14) 0.042(4) Uiso 1 2 d S . .
O5 O 0.4513(8) 0.2500 0.2675(15) 0.049(4) Uiso 1 2 d S . .
C14 C 0.2102(8) 0.2500 0.2790(14) 0.019(4) Uani 1 2 d S . .
O6 O 0.2220(5) 0.2500 0.3845(10) 0.026(3) Uani 1 2 d S . .
O7 O 0.1563(5) 0.2500 0.2347(10) 0.021(3) Uani 1 2 d S . .
O1W O 0.0421(7) 0.446(3) 0.0729(16) 0.014(4) Uiso 0.50 1 d P . .
O1W' O 0.0461(7) 0.475(3) 0.1160(17) 0.015(4) Uiso 0.50 1 d P . .
O2W O 0.0788(7) 0.159(2) 0.4136(14) 0.086(5) Uiso 1 1 d . . .
O3W O 0.0407(7) 0.670(2) 0.2760(13) 0.016(3) Uiso 0.50 1 d P . .

loop_
_atom_site_aniso_label
_atom_site_aniso_U_11
_atom_site_aniso_U_22
_atom_site_aniso_U_33
_atom_site_aniso_U_23
_atom_site_aniso_U_13
_atom_site_aniso_U_12
Gd1 0.0074(4) 0.0301(5) 0.0079(4) 0.000 0.0001(3) 0.000
N1 0.007(7) 0.058(12) 0.009(7) 0.000 0.001(5) 0.000
C2 0.014(9) 0.067(16) 0.010(8) 0.000 -0.001(7) 0.000
C4 0.010(8) 0.11(2) 0.010(9) 0.000 0.002(7) 0.000
C5 0.013(8) 0.058(14) 0.010(8) 0.000 0.005(7) 0.000
C10 0.029(9) 0.029(10) 0.002(7) 0.000 -0.003(7) 0.000
O3 0.027(5) 0.045(6) 0.014(4) 0.007(4) 0.005(4) 0.017(5)
C13 0.020(10) 0.16(3) 0.000(8) 0.000 0.000(7) 0.000
C14 0.014(8) 0.035(11) 0.008(8) 0.000 -0.001(6) 0.000
O6 0.014(6) 0.057(10) 0.006(6) 0.000 -0.002(5) 0.000
O7 0.011(5) 0.042(8) 0.009(5) 0.000 0.000(5) 0.000

loop_
_atom_type_symbol
_atom_type_description
_atom_type_scat_dispersion_real
_atom_type_scat_dispersion_imag
_atom_type_scat_source
C C 0.0033 0.0016 'International Tables Vol C Tables 4.2.6.8 and 6.1.1.4'
H H 0.0000 0.0000 'International Tables Vol C Tables 4.2.6.8 and 6.1.1.4'
Gd Gd -0.1653 3.9035 'International Tables Vol C Tables 4.2.6.8 and 6.1.1.4'
N N 0.0061 0.0033 'International Tables Vol C Tables 4.2.6.8 and 6.1.1.4'
O O 0.0106 0.0060 'International Tables Vol C Tables 4.2.6.8 and 6.1.1.4'

loop_
_geom_angle_atom_site_label_1
_geom_angle_atom_site_label_2
_geom_angle_atom_site_label_3
_geom_angle
_geom_angle_site_symmetry_1
_geom_angle_site_symmetry_3
_geom_angle_publ_flag
O3 Gd1 O3 145.4(5) 7_666 2 ?
O3 Gd1 O1 94.1(2) 7_666 . ?
O3 Gd1 O1 94.1(2) 2 . ?
O3 Gd1 O7 90.0(2) 7_666 . ?
O3 Gd1 O7 90.0(2) 2 . ?
O1 Gd1 O7 166.3(4) . . ?
O3 Gd1 O1W 140.0(5) 7_666 8_565 ?
O3 Gd1 O1W 74.7(5) 2 8_565 ?
O1 Gd1 O1W 78.2(5) . 8_565 ?
O7 Gd1 O1W 90.3(5) . 8_565 ?
O3 Gd1 O1W 74.7(5) 7_666 . ?
O3 Gd1 O1W 140.0(5) 2 . ?
O1 Gd1 O1W 78.2(5) . . ?
O7 Gd1 O1W 90.3(5) . . ?
O1W Gd1 O1W 65.3(9) 8_565 . ?
O3 Gd1 N2 76.5(2) 7_666 . ?
O3 Gd1 N2 76.5(2) 2 . ?
O1 Gd1 N2 65.5(4) . . ?
O7 Gd1 N2 128.3(4) . . ?
O1W Gd1 N2 131.1(5) 8_565 . ?
O1W Gd1 N2 131.1(5) . . ?
O3 Gd1 N1 74.3(2) 7_666 . ?
O3 Gd1 N1 74.3(2) 2 . ?
O1 Gd1 N1 128.6(4) . . ?
O7 Gd1 N1 65.1(4) . . ?
O1W Gd1 N1 140.0(5) 8_565 . ?
O1W Gd1 N1 140.0(5) . . ?
N2 Gd1 N1 63.1(5) . . ?
O3 Gd1 O1W' 141.9(5) 7_666 8_565 ?
O3 Gd1 O1W' 71.7(5) 2 8_565 ?
O1 Gd1 O1W' 89.6(5) . 8_565 ?
O7 Gd1 O1W' 79.2(5) . 8_565 ?
O1W Gd1 O1W' 11.6(5) 8_565 8_565 ?
O1W Gd1 O1W' 69.1(5) . 8_565 ?
N2 Gd1 O1W' 137.8(4) . 8_565 ?
N1 Gd1 O1W' 129.9(5) . 8_565 ?
O3 Gd1 O1W' 71.7(5) 7_666 . ?
O3 Gd1 O1W' 141.9(5) 2 . ?
O1 Gd1 O1W' 89.6(5) . . ?
O7 Gd1 O1W' 79.2(5) . . ?
O1W Gd1 O1W' 69.1(5) 8_565 . ?
O1W Gd1 O1W' 11.6(5) . . ?
N2 Gd1 O1W' 137.8(4) . . ?
N1 Gd1 O1W' 129.9(5) . . ?
O1W' Gd1 O1W' 70.5(8) 8_565 . ?
C1 N1 C5 119.4(15) . . ?
C1 N1 Gd1 118.3(11) . . ?
C5 N1 Gd1 122.2(11) . . ?
N1 C1 C2 122.7(16) . . ?
N1 C1 C14 114.5(15) . . ?
C2 C1 C14 122.8(16) . . ?
C1 C2 C3 118.5(17) . . ?
C1 C2 H2A 120.8 . . ?
C3 C2 H2A 120.8 . . ?
C2 C3 C4 118.9(19) . . ?
C2 C3 C13 122.0(18) . . ?
C4 C3 C13 119.2(18) . . ?
C5 C4 C3 119.3(17) . . ?
C5 C4 H4A 120.3 . . ?
C3 C4 H4A 120.3 . . ?
N1 C5 C4 121.2(16) . . ?
N1 C5 C6 115.8(15) . . ?
C4 C5 C6 123.0(16) . . ?
N2 C6 C7 121.7(16) . . ?
N2 C6 C5 115.6(15) . . ?
C7 C6 C5 122.8(16) . . ?
C6 C7 C8 119.7(16) . . ?
C6 C7 H7A 120.1 . . ?
C8 C7 H7A 120.1 . . ?
C9 C8 C7 118.2(16) . . ?
C9 C8 C12 123.7(16) . . ?
C7 C8 C12 118.0(15) . . ?
C8 C9 C10 119.6(17) . . ?
C8 C9 H9A 120.2 . . ?
C10 C9 H9A 120.2 . . ?
N2 C10 C9 121.3(16) . . ?
N2 C10 C11 114.6(15) . . ?
C9 C10 C11 124.1(16) . . ?
C6 N2 C10 119.5(15) . . ?
C6 N2 Gd1 123.2(12) . . ?
C10 N2 Gd1 117.3(11) . . ?
O2 C11 O1 125.5(18) . . ?
O2 C11 C10 118.6(17) . . ?
O1 C11 C10 115.9(16) . . ?
C11 O1 Gd1 126.7(12) . . ?
O3 C12 O3 125.4(16) 8_565 . ?
O3 C12 C8 117.3(8) 8_565 . ?
O3 C12 C8 117.3(8) . . ?
C12 O3 Gd1 156.1(9) . 2_554 ?
O5 C13 O4 124(2) . . ?
O5 C13 C3 122.0(19) . . ?
O4 C13 C3 113.7(17) . . ?
O6 C14 O7 125.2(15) . . ?
O6 C14 C1 119.1(15) . . ?
O7 C14 C1 115.8(14) . . ?
C14 O7 Gd1 126.2(10) . . ?
O1W' O1W Gd1 103(3) . . ?
O1W O1W' Gd1 65(3) . . ?

loop_
_geom_bond_atom_site_label_1
_geom_bond_atom_site_label_2
_geom_bond_distance
_geom_bond_site_symmetry_2
_geom_bond_publ_flag
Gd1 O3 2.310(10) 7_666 ?
Gd1 O3 2.310(10) 2 ?
Gd1 O1 2.331(13) . ?
Gd1 O7 2.348(11) . ?
Gd1 O1W 2.397(17) 8_565 ?
Gd1 O1W 2.397(17) . ?
Gd1 N2 2.523(14) . ?
Gd1 N1 2.526(14) . ?
Gd1 O1W' 2.572(18) 8_565 ?
Gd1 O1W' 2.572(18) . ?
N1 C1 1.34(2) . ?
N1 C5 1.35(2) . ?
C1 C2 1.38(2) . ?
C1 C14 1.51(2) . ?
C2 C3 1.38(3) . ?
C2 H2A 0.9300 . ?
C3 C4 1.40(3) . ?
C3 C13 1.48(3) . ?
C4 C5 1.38(3) . ?
C4 H4A 0.9300 . ?
C5 C6 1.48(2) . ?
C6 N2 1.33(2) . ?
C6 C7 1.38(2) . ?
C7 C8 1.39(2) . ?
C7 H7A 0.9300 . ?
C8 C9 1.37(2) . ?
C8 C12 1.52(2) . ?
C9 C10 1.39(2) . ?
C9 H9A 0.9300 . ?
C10 N2 1.34(2) . ?
C10 C11 1.52(3) . ?
C11 O2 1.24(2) . ?
C11 O1 1.26(2) . ?
C12 O3 1.235(12) 8_565 ?
C12 O3 1.235(12) . ?
O3 Gd1 2.310(10) 2_554 ?
C13 O5 1.21(2) . ?
C13 O4 1.31(2) . ?
C14 O6 1.23(2) . ?
C14 O7 1.28(2) . ?
O1W O1W' 0.53(2) . ?
O2W O2W 1.21(3) 8_565 ?
O3W O3W 1.05(3) 8_575 ?

loop_
_geom_torsion_atom_site_label_1
_geom_torsion_atom_site_label_2
_geom_torsion_atom_site_label_3
_geom_torsion_atom_site_label_4
_geom_torsion
_geom_torsion_site_symmetry_1
_geom_torsion_site_symmetry_2
_geom_torsion_site_symmetry_3
_geom_torsion_site_symmetry_4
_geom_torsion_publ_flag
O3 Gd1 N1 C1 97.4(2) 7_666 . . . ?
O3 Gd1 N1 C1 -97.4(2) 2 . . . ?
O1 Gd1 N1 C1 180.0 . . . . ?
O7 Gd1 N1 C1 0.0 . . . . ?
O1W Gd1 N1 C1 -57.1(7) 8_565 . . . ?
O1W Gd1 N1 C1 57.1(7) . . . . ?
N2 Gd1 N1 C1 180.0 . . . . ?
O1W' Gd1 N1 C1 -48.8(6) 8_565 . . . ?
O1W' Gd1 N1 C1 48.8(6) . . . . ?
O3 Gd1 N1 C5 -82.6(2) 7_666 . . . ?
O3 Gd1 N1 C5 82.6(2) 2 . . . ?
O1 Gd1 N1 C5 0.0 . . . . ?
O7 Gd1 N1 C5 180.0 . . . . ?
O1W Gd1 N1 C5 122.9(7) 8_565 . . . ?
O1W Gd1 N1 C5 -122.9(7) . . . . ?
N2 Gd1 N1 C5 0.0 . . . . ?
O1W' Gd1 N1 C5 131.2(6) 8_565 . . . ?
O1W' Gd1 N1 C5 -131.2(6) . . . . ?
C5 N1 C1 C2 0.000(1) . . . . ?
Gd1 N1 C1 C2 180.0 . . . . ?
C5 N1 C1 C14 180.0 . . . . ?
Gd1 N1 C1 C14 0.0 . . . . ?
N1 C1 C2 C3 0.000(1) . . . . ?
C14 C1 C2 C3 180.000(1) . . . . ?
C1 C2 C3 C4 0.000(1) . . . . ?
C1 C2 C3 C13 180.0 . . . . ?
C2 C3 C4 C5 0.0 . . . . ?
C13 C3 C4 C5 180.0 . . . . ?
C1 N1 C5 C4 0.0 . . . . ?
Gd1 N1 C5 C4 180.0 . . . . ?
C1 N1 C5 C6 180.0 . . . . ?
Gd1 N1 C5 C6 0.0 . . . . ?
C3 C4 C5 N1 0.0 . . . . ?
C3 C4 C5 C6 180.0 . . . . ?
N1 C5 C6 N2 0.0 . . . . ?
C4 C5 C6 N2 180.0 . . . . ?
N1 C5 C6 C7 180.0 . . . . ?
C4 C5 C6 C7 0.0 . . . . ?
N2 C6 C7 C8 0.000(1) . . . . ?
C5 C6 C7 C8 180.000(1) . . . . ?
C6 C7 C8 C9 0.000(2) . . . . ?
C6 C7 C8 C12 180.000(1) . . . . ?
C7 C8 C9 C10 0.000(2) . . . . ?
C12 C8 C9 C10 180.000(1) . . . . ?
C8 C9 C10 N2 0.000(2) . . . . ?
C8 C9 C10 C11 180.000(2) . . . . ?
C7 C6 N2 C10 0.000(1) . . . . ?
C5 C6 N2 C10 180.0 . . . . ?
C7 C6 N2 Gd1 180.0 . . . . ?
C5 C6 N2 Gd1 0.0 . . . . ?
C9 C10 N2 C6 0.000(1) . . . . ?
C11 C10 N2 C6 180.0 . . . . ?
C9 C10 N2 Gd1 180.000(1) . . . . ?
C11 C10 N2 Gd1 0.0 . . . . ?
O3 Gd1 N2 C6 79.0(2) 7_666 . . . ?
O3 Gd1 N2 C6 -79.0(2) 2 . . . ?
O1 Gd1 N2 C6 180.0 . . . . ?
O7 Gd1 N2 C6 0.0 . . . . ?
O1W Gd1 N2 C6 -134.3(6) 8_565 . . . ?
O1W Gd1 N2 C6 134.3(6) . . . . ?
N1 Gd1 N2 C6 0.0 . . . . ?
O1W' Gd1 N2 C6 -120.9(7) 8_565 . . . ?
O1W' Gd1 N2 C6 120.9(7) . . . . ?
O3 Gd1 N2 C10 -101.0(2) 7_666 . . . ?
O3 Gd1 N2 C10 101.0(2) 2 . . . ?
O1 Gd1 N2 C10 0.0 . . . . ?
O7 Gd1 N2 C10 180.0 . . . . ?
O1W Gd1 N2 C10 45.7(6) 8_565 . . . ?
O1W Gd1 N2 C10 -45.7(6) . . . . ?
N1 Gd1 N2 C10 180.0 . . . . ?
O1W' Gd1 N2 C10 59.1(7) 8_565 . . . ?
O1W' Gd1 N2 C10 -59.1(7) . . . . ?
N2 C10 C11 O2 180.000(1) . . . . ?
C9 C10 C11 O2 0.000(2) . . . . ?
N2 C10 C11 O1 0.000(1) . . . . ?
C9 C10 C11 O1 180.000(1) . . . . ?
O2 C11 O1 Gd1 180.000(2) . . . . ?
C10 C11 O1 Gd1 0.000(1) . . . . ?
O3 Gd1 O1 C11 73.2(2) 7_666 . . . ?
O3 Gd1 O1 C11 -73.2(2) 2 . . . ?
O7 Gd1 O1 C11 180.000(1) . . . . ?
O1W Gd1 O1 C11 -146.6(4) 8_565 . . . ?
O1W Gd1 O1 C11 146.6(4) . . . . ?
N2 Gd1 O1 C11 0.000(1) . . . . ?
N1 Gd1 O1 C11 0.000(1) . . . . ?
O1W' Gd1 O1 C11 -144.8(4) 8_565 . . . ?
O1W' Gd1 O1 C11 144.8(4) . . . . ?
C9 C8 C12 O3 91.8(14) . . . 8_565 ?
C7 C8 C12 O3 -88.2(14) . . . 8_565 ?
C9 C8 C12 O3 -91.8(14) . . . . ?
C7 C8 C12 O3 88.2(14) . . . . ?
O3 C12 O3 Gd1 140.0(14) 8_565 . . 2_554 ?
C8 C12 O3 Gd1 -36(3) . . . 2_554 ?
C2 C3 C13 O5 0.000(1) . . . . ?
C4 C3 C13 O5 180.000(1) . . . . ?
C2 C3 C13 O4 180.0 . . . . ?
C4 C3 C13 O4 0.0 . . . . ?
N1 C1 C14 O6 180.0 . . . . ?
C2 C1 C14 O6 0.000(1) . . . . ?
N1 C1 C14 O7 0.000(1) . . . . ?
C2 C1 C14 O7 180.0 . . . . ?
O6 C14 O7 Gd1 180.000(1) . . . . ?
C1 C14 O7 Gd1 0.0 . . . . ?
O3 Gd1 O7 C14 -72.7(2) 7_666 . . . ?
O3 Gd1 O7 C14 72.7(2) 2 . . . ?
O1 Gd1 O7 C14 180.000(1) . . . . ?
O1W Gd1 O7 C14 147.4(4) 8_565 . . . ?
O1W Gd1 O7 C14 -147.4(4) . . . . ?
N2 Gd1 O7 C14 0.000(1) . . . . ?
N1 Gd1 O7 C14 0.0 . . . . ?
O1W' Gd1 O7 C14 144.0(4) 8_565 . . . ?
O1W' Gd1 O7 C14 -144.0(4) . . . . ?
O3 Gd1 O1W O1W' -73(3) 7_666 . . . ?
O3 Gd1 O1W O1W' 107(3) 2 . . . ?
O1 Gd1 O1W O1W' -171(3) . . . . ?
O7 Gd1 O1W O1W' 16(3) . . . . ?
O1W Gd1 O1W O1W' 107(3) 8_565 . . . ?
N2 Gd1 O1W O1W' -129(3) . . . . ?
N1 Gd1 O1W O1W' -33(4) . . . . ?
O1W' Gd1 O1W O1W' 95(3) 8_565 . . . ?
O3 Gd1 O1W' O1W 103(3) 7_666 . . . ?
O3 Gd1 O1W' O1W -87(3) 2 . . . ?
O1 Gd1 O1W' O1W 9(3) . . . . ?
O7 Gd1 O1W' O1W -163(3) . . . . ?
O1W Gd1 O1W' O1W -69(3) 8_565 . . . ?
N2 Gd1 O1W' O1W 60(4) . . . . ?
N1 Gd1 O1W' O1W 153(3) . . . . ?
O1W' Gd1 O1W' O1W -81(3) 8_565 . . . ?
